data_1574589
loop_
_publ_author_name
'Xue, Minying'
'To, Wai-Pong'
'Cheng, Gang'
'Zhang, Yuzhen'
'Tang, Zhou'
'Du, Lili'
'Low, Kam-Hung'
'Wan, Qingyun'
'Che, Chi-Ming'

_publ_section_title
;
 3MMLCT excited states of luminescent binuclear PdII complexes: excited
 state inner-sphere electron-transfer reactions and application
;
_journal_issue 24
_journal_name_full 'Chemical Science'
_journal_page_first 10701
_journal_page_last 10713
_journal_paper_doi 10.1039/D4SC08612K
_journal_volume 16
_journal_year 2025
_chemical_formula_moiety 'C52 H38 N6 Pd2, C H2 Cl2, C6 H14'
_chemical_formula_sum 'C59 H54 Cl2 N6 Pd2'
_chemical_formula_weight 1130.78
_space_group_crystal_system triclinic
_space_group_IT_number 1
_space_group_name_Hall 'P 1'
_space_group_name_H-M_alt 'P 1'
_atom_sites_solution_hydrogens geom
_atom_sites_solution_primary dual
_atom_sites_solution_secondary difmap
_audit_creation_method SHELXL-2018/3
_audit_update_record
;
2020-12-30 deposited with the CCDC.	2025-05-05 downloaded from the CCDC.
;
_cell_angle_alpha 102.182(4)
_cell_angle_beta 95.522(4)
_cell_angle_gamma 118.581(3)
_cell_formula_units_Z 2
_cell_length_a 12.4062(18)
_cell_length_b 12.6181(18)
_cell_length_c 19.276(3)
_cell_measurement_reflns_used 9888
_cell_measurement_temperature 170(2)
_cell_measurement_theta_max 29.37
_cell_measurement_theta_min 2.22
_cell_volume 2520.9(7)
_computing_cell_refinement 'SAINT V8.38A (Bruker AXS Inc., 2017)'
_computing_data_collection 'APEX3 v2018.7-2 (Bruker-AXS, 2018)'
_computing_data_reduction 'SAINT V8.38A (Bruker AXS Inc., 2017)'
_computing_molecular_graphics 'shelXle (C.B. Huebschle, rev 924)'
_computing_publication_material 'XP, VERSION 5'
_computing_structure_refinement 'SHELXL-2018/3 (Sheldrick, 2018)'
_computing_structure_solution 'XT, VERSION 2014/5'
_diffrn_ambient_temperature 170(2)
_diffrn_detector_area_resol_mean 10.4167
_diffrn_measured_fraction_theta_full 0.999
_diffrn_measured_fraction_theta_max 0.991
_diffrn_measurement_device_type 'Bruker D8 VENTURE FIXED-CHI PHOTON 100 CMOS'
_diffrn_measurement_method '\f and \w scans'
_diffrn_radiation_type MoK\a
_diffrn_radiation_wavelength 0.71073
_diffrn_reflns_av_R_equivalents 0.0715
_diffrn_reflns_av_unetI/netI 0.1379
_diffrn_reflns_Laue_measured_fraction_full 0.999
_diffrn_reflns_Laue_measured_fraction_max 0.991
_diffrn_reflns_limit_h_max 18
_diffrn_reflns_limit_h_min -18
_diffrn_reflns_limit_k_max 18
_diffrn_reflns_limit_k_min -18
_diffrn_reflns_limit_l_max 28
_diffrn_reflns_limit_l_min -28
_diffrn_reflns_number 77554
_diffrn_reflns_point_group_measured_fraction_full 0.994
_diffrn_reflns_point_group_measured_fraction_max 0.970
_diffrn_reflns_theta_full 25.242
_diffrn_reflns_theta_max 32.068
_diffrn_reflns_theta_min 2.221
_diffrn_source 'I\mS HB micro-focus sealed tube'
_exptl_absorpt_coefficient_mu 0.865
_exptl_absorpt_correction_T_max 0.2147
_exptl_absorpt_correction_T_min 0.1594
_exptl_absorpt_correction_type multi-scan
_exptl_absorpt_process_details
;
 SADABS 2016/2: Krause, L., Herbst-Irmer, R., Sheldrick G.M. & Stalke D.,
 J. Appl. Cryst. 48 (2015) 3-10
;
_exptl_crystal_colour yellow
_exptl_crystal_density_diffrn 1.490
_exptl_crystal_description Plate
_exptl_crystal_F_000 1152
_exptl_crystal_size_max 0.214
_exptl_crystal_size_mid 0.183
_exptl_crystal_size_min 0.067
_refine_diff_density_max 1.179
_refine_diff_density_min -0.851
_refine_diff_density_rms 0.102
_refine_ls_abs_structure_details
;
 Refined as an inversion twin.
;
_refine_ls_abs_structure_Flack 0.50(5)
_refine_ls_extinction_method none
_refine_ls_goodness_of_fit_ref 0.977
_refine_ls_hydrogen_treatment constr
_refine_ls_matrix_type full
_refine_ls_number_parameters 1112
_refine_ls_number_reflns 34140
_refine_ls_number_restraints 561
_refine_ls_restrained_S_all 0.972
_refine_ls_R_factor_all 0.1496
_refine_ls_R_factor_gt 0.0545
_refine_ls_shift/su_max 0.003
_refine_ls_shift/su_mean 0.000
_refine_ls_structure_factor_coef Fsqd
_refine_ls_weighting_details 'w=1/[\s^2^(Fo^2^)+(0.0465P)^2^] where P=(Fo^2^+2Fc^2^)/3'
_refine_ls_weighting_scheme calc
_refine_ls_wR_factor_gt 0.1021
_refine_ls_wR_factor_ref 0.1300
_reflns_Friedel_coverage 0.956
_reflns_Friedel_fraction_full 0.988
_reflns_Friedel_fraction_max 0.948
_reflns_number_gt 17124
_reflns_number_total 34140
_reflns_threshold_expression 'I > 2\s(I)'
_cod_data_source_file d4sc08612k2.cif
_cod_data_source_block mo_CHEM0929_sq
_cod_depositor_comments 'Adding full bibliography for 1574586--1574591.cif.'
_cod_original_cell_volume 2520.8(6)
_cod_database_code 1574589
_shelx_shelxl_version_number 2018/3
_shelx_space_group_comment
;
The symmetry employed for this shelxl refinement is uniquely defined
by the following loop, which should always be used as a source of
symmetry information in preference to the above space-group names.
They are only intended as comments.
;
_shelx_estimated_absorpt_t_min 0.836
_shelx_estimated_absorpt_t_max 0.944

loop_
_space_group_symop_operation_xyz
'x, y, z'

loop_
_atom_site_label
_atom_site_type_symbol
_atom_site_fract_x
_atom_site_fract_y
_atom_site_fract_z
_atom_site_U_iso_or_equiv
_atom_site_adp_type
_atom_site_occupancy
_atom_site_site_symmetry_order
_atom_site_calc_flag
_atom_site_refinement_flags_posn
_atom_site_refinement_flags_adp
_atom_site_refinement_flags_occupancy
_atom_site_disorder_assembly
_atom_site_disorder_group
Pd1 Pd 0.4020(2) 0.5269(2) 0.31439(13) 0.0313(4) Uani 1 1 d . . . . .
Pd2 Pd 0.4749(2) 0.4980(2) 0.48106(12) 0.0297(4) Uani 1 1 d . . . . .
Pd3 Pd 0.6581(2) 0.4626(2) 0.93713(13) 0.0302(4) Uani 1 1 d . . . . .
Pd4 Pd 0.5851(2) 0.4913(2) 0.77032(13) 0.0310(4) Uani 1 1 d . . . . .
N1_1 N 0.2717(5) 0.5690(6) 0.2878(6) 0.032(4) Uani 1 1 d D . . . .
C1_1 C 0.1457(6) 0.5061(8) 0.2894(7) 0.037(5) Uani 1 1 d D . . . .
H1_1 H 0.113107 0.431966 0.304684 0.044 Uiso 1 1 calc R U . . .
C2_1 C 0.0648(6) 0.5473(7) 0.2697(6) 0.040(4) Uani 1 1 d D . . . .
H2_1 H -0.019859 0.502486 0.274339 0.048 Uiso 1 1 calc R U . . .
C3_1 C 0.1007(5) 0.6464(6) 0.2446(5) 0.034(5) Uani 1 1 d D . . . .
C4_1 C 0.2286(5) 0.7165(7) 0.2449(6) 0.028(4) Uani 1 1 d D . . . .
H4_1 H 0.259250 0.791250 0.230283 0.033 Uiso 1 1 calc R U . . .
C5_1 C 0.3110(5) 0.6786(7) 0.2660(6) 0.034(5) Uani 1 1 d D . . . .
C6_1 C 0.4460(5) 0.7410(7) 0.2661(6) 0.029(5) Uani 1 1 d D . . . .
C7_1 C 0.5063(5) 0.8482(8) 0.2445(6) 0.030(4) Uani 1 1 d D . . . .
H7_1 H 0.458408 0.880747 0.226000 0.036 Uiso 1 1 calc R U . . .
C8_1 C 0.6364(5) 0.9105(6) 0.2489(5) 0.028(4) Uani 1 1 d D . . . .
C9_1 C 0.7031(6) 0.8567(7) 0.2780(6) 0.040(5) Uani 1 1 d D . . . .
H9_1 H 0.791724 0.895685 0.283029 0.048 Uiso 1 1 calc R U . . .
C10_1 C 0.6391(5) 0.7491(8) 0.2985(7) 0.037(5) Uani 1 1 d D . . . .
H10_1 H 0.684107 0.715066 0.318518 0.045 Uiso 1 1 calc R U . . .
C11_1 C 0.5121(5) 0.6909(8) 0.2904(7) 0.030(4) Uani 1 1 d D . . . .
C12_1 C 0.0123(3) 0.6802(4) 0.2122(4) 0.031(3) Uani 1 1 d D U . . .
C13_1 C -0.1057(6) 0.5855(4) 0.1692(6) 0.050(4) Uani 1 1 d D U . . .
H13_1 H -0.131197 0.499361 0.162621 0.060 Uiso 1 1 calc R U . . .
C14_1 C -0.1865(7) 0.6168(5) 0.1360(7) 0.056(4) Uani 1 1 d D U . . .
H14_1 H -0.264619 0.552229 0.103889 0.068 Uiso 1 1 calc R U . . .
C15_1 C -0.1528(6) 0.7426(6) 0.1497(6) 0.045(4) Uani 1 1 d D U . . .
H15_1 H -0.210554 0.763780 0.129974 0.054 Uiso 1 1 calc R U . . .
C16_1 C -0.0346(7) 0.8374(4) 0.1923(7) 0.042(4) Uani 1 1 d D U . . .
H16_1 H -0.010956 0.923500 0.201152 0.051 Uiso 1 1 calc R U . . .
C17_1 C 0.0491(6) 0.8062(4) 0.2219(7) 0.041(4) Uani 1 1 d D U . . .
H17_1 H 0.131594 0.870952 0.248813 0.050 Uiso 1 1 calc R U . . .
C18_1 C 0.7047(4) 1.0257(5) 0.2250(4) 0.033(5) Uani 1 1 d D . . . .
C19_1 C 0.6542(6) 1.1025(6) 0.2224(6) 0.035(3) Uani 1 1 d D . . . .
H19_1 H 0.577496 1.082864 0.237025 0.042 Uiso 1 1 calc R U . . .
C20_1 C 0.7159(7) 1.2082(7) 0.1983(7) 0.047(4) Uani 1 1 d D . . . .
H20_1 H 0.680406 1.259658 0.195458 0.056 Uiso 1 1 calc R U . . .
C21_1 C 0.8295(7) 1.2385(7) 0.1783(6) 0.043(5) Uani 1 1 d D . . . .
H21_1 H 0.870454 1.309212 0.160463 0.052 Uiso 1 1 calc R U . . .
C22_1 C 0.8832(6) 1.1653(7) 0.1846(6) 0.059(6) Uani 1 1 d D . . . .
H22_1 H 0.962659 1.188087 0.172964 0.070 Uiso 1 1 calc R U . . .
C23_1 C 0.8207(5) 1.0588(6) 0.2078(6) 0.042(5) Uani 1 1 d D . . . .
H23_1 H 0.857333 1.008622 0.211904 0.050 Uiso 1 1 calc R U . . .
N1_2 N 0.3880(5) 0.5240(9) 0.5580(4) 0.035(4) Uani 1 1 d D . . . .
C1_2 C 0.2607(6) 0.4588(11) 0.5565(5) 0.042(5) Uani 1 1 d D . . . .
H1_2 H 0.205161 0.389443 0.514967 0.050 Uiso 1 1 calc R U . . .
C2_2 C 0.2111(6) 0.4908(10) 0.6134(5) 0.042(4) Uani 1 1 d D . . . .
H2_2 H 0.122452 0.443807 0.608648 0.050 Uiso 1 1 calc R U . . .
C3_2 C 0.2819(5) 0.5842(9) 0.6741(4) 0.038(5) Uani 1 1 d D . . . .
C4_2 C 0.4120(5) 0.6494(10) 0.6798(4) 0.030(4) Uani 1 1 d D . . . .
H4_2 H 0.466193 0.715835 0.722778 0.036 Uiso 1 1 calc R U . . .
C5_2 C 0.4630(5) 0.6186(9) 0.6236(4) 0.034(5) Uani 1 1 d D . . . .
C6_2 C 0.5971(5) 0.6830(9) 0.6216(4) 0.034(5) Uani 1 1 d D . . . .
C7_2 C 0.6890(5) 0.7836(11) 0.6781(4) 0.040(5) Uani 1 1 d D . . . .
H7_2 H 0.666126 0.810170 0.721261 0.047 Uiso 1 1 calc R U . . .
C8_2 C 0.8154(5) 0.8481(8) 0.6738(4) 0.044(5) Uani 1 1 d D . . . .
C9_2 C 0.8434(6) 0.8027(10) 0.6070(4) 0.044(5) Uani 1 1 d D . . . .
H9_2 H 0.927298 0.843579 0.600672 0.053 Uiso 1 1 calc R U . . .
C10_2 C 0.7492(6) 0.7005(9) 0.5524(5) 0.032(4) Uani 1 1 d D . . . .
H10_2 H 0.769038 0.668841 0.509379 0.038 Uiso 1 1 calc R U . . .
C11_2 C 0.6279(5) 0.6444(9) 0.5594(4) 0.027(4) Uani 1 1 d D . . . .
C12_2 C 0.2304(5) 0.6241(6) 0.7341(3) 0.048(4) Uani 1 1 d DG U . . .
C13_2 C 0.1250(6) 0.5341(7) 0.7514(4) 0.058(4) Uani 1 1 d DG U . . .
H13_2 H 0.085509 0.447570 0.724425 0.070 Uiso 1 1 calc R U . . .
C14_2 C 0.0775(8) 0.5707(10) 0.8083(5) 0.057(4) Uani 1 1 d DG U . . .
H14_2 H 0.005488 0.509209 0.820073 0.068 Uiso 1 1 calc R U . . .
C15_2 C 0.1353(10) 0.6973(11) 0.8478(4) 0.073(5) Uani 1 1 d DG U . . .
H15_2 H 0.102793 0.722356 0.886614 0.088 Uiso 1 1 calc R U . . .
C16_2 C 0.2406(11) 0.7873(8) 0.8305(5) 0.092(6) Uani 1 1 d DG U . . .
H16_2 H 0.280122 0.873866 0.857508 0.110 Uiso 1 1 calc R U . . .
C17_2 C 0.2882(7) 0.7507(6) 0.7737(5) 0.080(5) Uani 1 1 d DG U . . .
H17_2 H 0.360146 0.812228 0.761859 0.096 Uiso 1 1 calc R U . . .
C18_2 C 0.9162(4) 0.9621(6) 0.7321(4) 0.050(5) Uani 1 1 d DG U . . .
C19_2 C 1.0362(5) 0.9796(8) 0.7483(5) 0.052(5) Uani 1 1 d DG U . . .
H19_2 H 1.054185 0.919674 0.721738 0.063 Uiso 1 1 calc R U . . .
C20_2 C 1.1301(5) 1.0847(9) 0.8034(5) 0.069(5) Uani 1 1 d DG U . . .
H20_2 H 1.212135 1.096668 0.814450 0.083 Uiso 1 1 calc R U . . .
C21_2 C 1.1038(8) 1.1723(7) 0.8423(5) 0.077(6) Uani 1 1 d DG U . . .
H21_2 H 1.167937 1.244189 0.879891 0.092 Uiso 1 1 calc R U . . .
C22_2 C 0.9837(9) 1.1548(7) 0.8261(6) 0.096(6) Uani 1 1 d DG U . . .
H22_2 H 0.965792 1.214722 0.852622 0.115 Uiso 1 1 calc R U . . .
C23_2 C 0.8899(6) 1.0497(8) 0.7710(5) 0.082(6) Uani 1 1 d DG U . . .
H23_2 H 0.807839 1.037731 0.759910 0.099 Uiso 1 1 calc R U . . .
N1_3 N 0.5520(5) 0.3043(7) 0.9597(6) 0.036(4) Uani 1 1 d D . . . .
C1_3 C 0.4235(6) 0.2411(9) 0.9549(7) 0.049(6) Uani 1 1 d D . . . .
H1_3 H 0.375850 0.275204 0.938332 0.059 Uiso 1 1 calc R U . . .
C2_3 C 0.3615(6) 0.1296(7) 0.9735(6) 0.042(5) Uani 1 1 d D . . . .
H2_3 H 0.272225 0.087147 0.965570 0.050 Uiso 1 1 calc R U . . .
C3_3 C 0.4215(5) 0.0798(7) 1.0018(6) 0.038(5) Uani 1 1 d D . . . .
C4_3 C 0.5519(5) 0.1410(7) 1.0086(6) 0.039(5) Uani 1 1 d D . . . .
H4_3 H 0.598525 0.108570 1.028710 0.047 Uiso 1 1 calc R U . . .
C5_3 C 0.6141(5) 0.2480(7) 0.9865(6) 0.035(5) Uani 1 1 d D . . . .
C6_3 C 0.7490(5) 0.3167(7) 0.9868(5) 0.027(4) Uani 1 1 d D . . . .
C7_3 C 0.8295(5) 0.2776(8) 1.0084(6) 0.035(4) Uani 1 1 d D . . . .
H7_3 H 0.797347 0.203971 1.024167 0.042 Uiso 1 1 calc R U . . .
C8_3 C 0.9576(5) 0.3435(5) 1.0078(4) 0.029(5) Uani 1 1 d D . . . .
C9_3 C 0.9988(6) 0.4510(7) 0.9804(5) 0.030(4) Uani 1 1 d D . . . .
H9_3 H 1.084603 0.499068 0.978469 0.035 Uiso 1 1 calc R U . . .
C10_3 C 0.9144(5) 0.4842(8) 0.9570(7) 0.032(4) Uani 1 1 d D . . . .
H10_3 H 0.941761 0.553756 0.937626 0.039 Uiso 1 1 calc R U . . .
C11_3 C 0.7922(5) 0.4186(8) 0.9613(6) 0.028(4) Uani 1 1 d D . . . .
C12_3 C 0.3583(4) -0.0346(5) 1.0265(5) 0.037(5) Uani 1 1 d D . . . .
C13_3 C 0.2404(5) -0.0730(7) 1.0420(6) 0.046(5) Uani 1 1 d D . . . .
H13_3 H 0.199649 -0.027061 1.035751 0.056 Uiso 1 1 calc R U . . .
C14_3 C 0.1819(6) -0.1785(7) 1.0666(6) 0.039(4) Uani 1 1 d D . . . .
H14_3 H 0.101562 -0.204327 1.077471 0.047 Uiso 1 1 calc R U . . .
C15_3 C 0.2410(6) -0.2463(7) 1.0751(6) 0.050(5) Uani 1 1 d D . . . .
H15_3 H 0.199317 -0.320721 1.089672 0.060 Uiso 1 1 calc R U . . .
C16_3 C 0.3610(7) -0.2050(7) 1.0625(7) 0.051(4) Uani 1 1 d D . . . .
H16_3 H 0.402529 -0.249841 1.069698 0.061 Uiso 1 1 calc R U . . .
C17_3 C 0.4204(5) -0.0981(7) 1.0392(6) 0.058(5) Uani 1 1 d D . . . .
H17_3 H 0.503467 -0.068440 1.031903 0.070 Uiso 1 1 calc R U . . .
C18_3 C 1.0489(3) 0.3078(4) 1.0343(4) 0.037(4) Uani 1 1 d D . . . .
C19_3 C 1.0110(6) 0.1810(4) 1.0216(6) 0.040(4) Uani 1 1 d D . . . .
H19_3 H 0.932345 0.117729 0.989432 0.048 Uiso 1 1 calc R U . . .
C20_3 C 1.0881(7) 0.1467(4) 1.0558(7) 0.063(6) Uani 1 1 d D . . . .
H20_3 H 1.059712 0.060066 1.049714 0.076 Uiso 1 1 calc R U . . .
C21_3 C 1.2067(7) 0.2393(6) 1.0990(7) 0.064(6) Uani 1 1 d D . . . .
H21_3 H 1.258883 0.216165 1.123159 0.077 Uiso 1 1 calc R U . . .
C22_3 C 1.2488(6) 0.3659(5) 1.1067(7) 0.056(5) Uani 1 1 d D . . . .
H22_3 H 1.332685 0.428832 1.132312 0.067 Uiso 1 1 calc R U . . .
C23_3 C 1.1681(6) 0.4003(4) 1.0768(7) 0.048(5) Uani 1 1 d D . . . .
H23_3 H 1.194402 0.487014 1.085484 0.058 Uiso 1 1 calc R U . . .
N1_4 N 0.4382(5) 0.3536(9) 0.6943(4) 0.041(4) Uani 1 1 d D . . . .
C1_4 C 0.3135(6) 0.2887(12) 0.6985(5) 0.056(6) Uani 1 1 d D . . . .
H1_4 H 0.291334 0.312607 0.742477 0.067 Uiso 1 1 calc R U . . .
C2_4 C 0.2195(6) 0.1898(11) 0.6407(5) 0.048(5) Uani 1 1 d D . . . .
H2_4 H 0.134504 0.153585 0.645261 0.057 Uiso 1 1 calc R U . . .
C3_4 C 0.2433(5) 0.1436(8) 0.5795(4) 0.035(5) Uani 1 1 d D . . . .
C4_4 C 0.3685(5) 0.2041(10) 0.5732(4) 0.038(5) Uani 1 1 d D . . . .
H4_4 H 0.389229 0.175262 0.529738 0.046 Uiso 1 1 calc R U . . .
C5_4 C 0.4627(5) 0.3054(9) 0.6292(4) 0.032(5) Uani 1 1 d D . . . .
C6_4 C 0.5978(5) 0.3748(9) 0.6302(4) 0.034(5) Uani 1 1 d D . . . .
C7_4 C 0.6459(5) 0.3457(11) 0.5725(4) 0.044(5) Uani 1 1 d D . . . .
H7_4 H 0.589624 0.281474 0.529177 0.053 Uiso 1 1 calc R U . . .
C8_4 C 0.7757(5) 0.4082(8) 0.5760(4) 0.036(5) Uani 1 1 d D . . . .
C9_4 C 0.8550(6) 0.5076(11) 0.6422(5) 0.047(5) Uani 1 1 d D . . . .
H9_4 H 0.943694 0.554850 0.647128 0.056 Uiso 1 1 calc R U . . .
C10_4 C 0.8031(6) 0.5345(12) 0.6982(5) 0.041(5) Uani 1 1 d D . . . .
H10_4 H 0.856360 0.598314 0.742326 0.050 Uiso 1 1 calc R U . . .
C11_4 C 0.6762(6) 0.4707(10) 0.6910(5) 0.029(4) Uani 1 1 d D . . . .
C12_4 C 0.1449(4) 0.0352(5) 0.5180(3) 0.039(4) Uani 1 1 d D . . . .
C13_4 C 0.0252(5) 0.0186(8) 0.5019(5) 0.052(5) Uani 1 1 d D . . . .
H13_4 H 0.006667 0.076816 0.530016 0.062 Uiso 1 1 calc R U . . .
C14_4 C -0.0675(5) -0.0831(9) 0.4447(6) 0.060(5) Uani 1 1 d D . . . .
H14_4 H -0.148444 -0.092816 0.432654 0.072 Uiso 1 1 calc R U . . .
C15_4 C -0.0418(7) -0.1706(8) 0.4051(5) 0.067(5) Uani 1 1 d D . . . .
H15_4 H -0.106452 -0.242730 0.367880 0.081 Uiso 1 1 calc R U . . .
C16_4 C 0.0787(8) -0.1525(8) 0.4201(5) 0.073(5) Uani 1 1 d D . . . .
H16_4 H 0.097619 -0.209789 0.391425 0.087 Uiso 1 1 calc R U . . .
C17_4 C 0.1716(5) -0.0504(7) 0.4771(5) 0.055(4) Uani 1 1 d D . . . .
H17_4 H 0.253332 -0.039149 0.488094 0.066 Uiso 1 1 calc R U . . .
C18_4 C 0.8317(4) 0.3766(5) 0.5156(3) 0.040(4) Uani 1 1 d D . . . .
C19_4 C 0.7818(8) 0.2513(5) 0.4759(5) 0.054(4) Uani 1 1 d D . . . .
H19_4 H 0.712683 0.186018 0.487486 0.064 Uiso 1 1 calc R U . . .
C20_4 C 0.8330(9) 0.2214(6) 0.4191(5) 0.069(5) Uani 1 1 d D . . . .
H20_4 H 0.796160 0.136136 0.390299 0.083 Uiso 1 1 calc R U . . .
C21_4 C 0.9383(9) 0.3162(8) 0.4046(5) 0.059(4) Uani 1 1 d D . . . .
H21_4 H 0.975182 0.295467 0.366964 0.071 Uiso 1 1 calc R U . . .
C22_4 C 0.9894(8) 0.4413(7) 0.4451(5) 0.059(4) Uani 1 1 d D . . . .
H22_4 H 1.059648 0.506439 0.434150 0.070 Uiso 1 1 calc R U . . .
C23_4 C 0.9378(6) 0.4712(5) 0.5017(4) 0.041(3) Uani 1 1 d D . . . .
H23_4 H 0.975143 0.556342 0.530762 0.049 Uiso 1 1 calc R U . . .
N2_5 N 0.2851(9) 0.3643(7) 0.3381(4) 0.030(4) Uani 1 1 d D . . . .
N3_5 N 0.3122(9) 0.3577(7) 0.4058(4) 0.035(4) Uani 1 1 d D . . . .
C24_5 C 0.1797(11) 0.2562(9) 0.2998(4) 0.044(5) Uani 1 1 d D . . . .
H24_5 H 0.136938 0.238844 0.251598 0.053 Uiso 1 1 calc R U . . .
C25_5 C 0.1433(11) 0.1745(7) 0.3414(5) 0.053(6) Uani 1 1 d D . . . .
H25_5 H 0.076197 0.089062 0.327171 0.063 Uiso 1 1 calc R U . . .
C26_5 C 0.2258(11) 0.2440(8) 0.4084(4) 0.037(5) Uani 1 1 d D . . . .
H26_5 H 0.221904 0.215175 0.450322 0.045 Uiso 1 1 calc R U . . .
N2_6 N 0.5431(7) 0.4902(9) 0.3384(4) 0.033(4) Uani 1 1 d D . . . .
N3_6 N 0.5786(7) 0.4834(9) 0.4047(3) 0.029(3) Uani 1 1 d D . . . .
C24_6 C 0.6191(8) 0.4768(10) 0.2969(3) 0.046(5) Uani 1 1 d D . . . .
H24_6 H 0.619036 0.485371 0.249079 0.055 Uiso 1 1 calc R U . . .
C25_6 C 0.6969(8) 0.4487(10) 0.3344(5) 0.046(4) Uani 1 1 d D . . . .
H25_6 H 0.754783 0.426708 0.317021 0.055 Uiso 1 1 calc R U . . .
C26_6 C 0.6724(7) 0.4597(10) 0.4028(4) 0.039(4) Uani 1 1 d D U . . .
H26_6 H 0.715804 0.451569 0.442847 0.047 Uiso 1 1 calc R U . . .
N2_7 N 0.5110(7) 0.4927(10) 0.9154(4) 0.034(4) Uani 1 1 d D . . . .
N3_7 N 0.4859(8) 0.5018(10) 0.8481(4) 0.035(4) Uani 1 1 d D . . . .
C24_7 C 0.4348(8) 0.5142(10) 0.9533(3) 0.042(5) Uani 1 1 d D . . . .
H24_7 H 0.437407 0.519401 1.003381 0.050 Uiso 1 1 calc R U . . .
C25_7 C 0.3523(7) 0.5277(10) 0.9084(5) 0.043(4) Uani 1 1 d D . . . .
H25_7 H 0.283692 0.536936 0.919299 0.052 Uiso 1 1 calc R U . . .
C26_7 C 0.3913(8) 0.5246(10) 0.8439(4) 0.048(5) Uani 1 1 d D . . . .
H26_7 H 0.356119 0.536988 0.802532 0.058 Uiso 1 1 calc R U . . .
N2_8 N 0.7757(10) 0.6264(7) 0.9118(4) 0.037(4) Uani 1 1 d D . . . .
N3_8 N 0.7458(9) 0.6371(7) 0.8456(4) 0.026(3) Uani 1 1 d D . . . .
C24_8 C 0.8758(10) 0.7371(8) 0.9524(4) 0.036(5) Uani 1 1 d D . . . .
H24_8 H 0.911474 0.757135 1.002547 0.043 Uiso 1 1 calc R U . . .
C25_8 C 0.9185(9) 0.8170(7) 0.9100(5) 0.037(5) Uani 1 1 d D . . . .
H25_8 H 0.991933 0.898586 0.923043 0.044 Uiso 1 1 calc R U . . .
C26_8 C 0.8311(12) 0.7524(8) 0.8445(4) 0.042(5) Uani 1 1 d D . . . .
H26_8 H 0.831395 0.785039 0.804353 0.051 Uiso 1 1 calc R U . . .
Cl1 Cl 0.4147(8) 0.0654(7) 0.3637(4) 0.081(2) Uani 1 1 d . . . . .
Cl2 Cl 0.3485(7) 0.0852(6) 0.2195(4) 0.0578(18) Uani 1 1 d . . . . .
C27 C 0.4169(19) 0.1712(18) 0.3103(10) 0.072(6) Uani 1 1 d . . . . .
H27A H 0.369748 0.211693 0.328855 0.086 Uiso 1 1 calc R U . . .
H27B H 0.504916 0.238405 0.315360 0.086 Uiso 1 1 calc R U . . .
Cl3 Cl 0.7066(7) 0.9005(7) 0.0317(4) 0.0625(19) Uani 1 1 d . . . . .
Cl4 Cl 0.6382(8) 0.9164(7) -0.1112(4) 0.077(2) Uani 1 1 d . . . . .
C28 C 0.6360(16) 0.8238(13) -0.0629(7) 0.047(4) Uani 1 1 d . . . . .
H28A H 0.679978 0.780783 -0.083114 0.056 Uiso 1 1 calc R U . . .
H28B H 0.547188 0.757960 -0.068292 0.056 Uiso 1 1 calc R U . . .

loop_
_atom_site_aniso_label
_atom_site_aniso_U_11
_atom_site_aniso_U_22
_atom_site_aniso_U_33
_atom_site_aniso_U_23
_atom_site_aniso_U_13
_atom_site_aniso_U_12
Pd1 0.0306(9) 0.0336(9) 0.0336(9) 0.0142(7) 0.0056(7) 0.0179(7)
Pd2 0.0315(9) 0.0306(8) 0.0276(9) 0.0091(7) 0.0045(7) 0.0165(7)
Pd3 0.0322(9) 0.0322(8) 0.0310(9) 0.0128(7) 0.0059(7) 0.0191(7)
Pd4 0.0324(9) 0.0311(8) 0.0277(9) 0.0079(7) 0.0038(7) 0.0159(7)
N1_1 0.029(8) 0.025(7) 0.034(8) 0.008(6) 0.003(6) 0.007(6)
C1_1 0.033(11) 0.043(11) 0.037(9) 0.022(8) 0.013(8) 0.016(9)
C2_1 0.020(8) 0.053(10) 0.048(11) 0.015(8) 0.010(8) 0.019(7)
C3_1 0.028(11) 0.038(11) 0.033(11) 0.010(9) 0.001(9) 0.016(9)
C4_1 0.033(10) 0.028(8) 0.034(9) 0.019(7) 0.007(7) 0.021(8)
C5_1 0.037(12) 0.035(10) 0.031(11) 0.011(8) 0.003(9) 0.019(9)
C6_1 0.027(10) 0.029(10) 0.036(11) 0.020(8) 0.013(9) 0.013(8)
C7_1 0.015(7) 0.049(10) 0.034(9) 0.020(8) 0.014(7) 0.018(7)
C8_1 0.028(10) 0.033(10) 0.021(8) 0.003(7) 0.005(7) 0.016(9)
C9_1 0.046(10) 0.040(10) 0.051(12) 0.021(9) 0.016(9) 0.030(9)
C10_1 0.028(10) 0.028(9) 0.047(12) 0.018(9) 0.005(9) 0.005(7)
C11_1 0.030(10) 0.043(10) 0.032(9) 0.022(8) 0.015(8) 0.023(8)
C12_1 0.045(8) 0.044(7) 0.030(6) 0.023(5) 0.018(5) 0.036(6)
C13_1 0.049(8) 0.058(8) 0.043(7) 0.015(6) 0.003(6) 0.029(7)
C14_1 0.056(8) 0.073(8) 0.042(6) 0.004(6) -0.004(6) 0.043(7)
C15_1 0.043(7) 0.069(8) 0.042(7) 0.026(6) 0.004(6) 0.040(6)
C16_1 0.046(8) 0.047(8) 0.051(8) 0.023(6) 0.015(7) 0.032(6)
C17_1 0.044(8) 0.046(8) 0.045(6) 0.018(5) 0.012(6) 0.029(6)
C18_1 0.041(11) 0.041(11) 0.016(7) 0.011(7) 0.002(7) 0.021(9)
C19_1 0.025(5) 0.031(6) 0.056(7) 0.016(5) 0.021(5) 0.016(5)
C20_1 0.048(7) 0.042(8) 0.053(8) 0.014(6) 0.007(6) 0.025(6)
C21_1 0.028(7) 0.043(10) 0.036(10) 0.004(8) 0.002(7) 0.005(7)
C22_1 0.055(12) 0.064(14) 0.045(14) 0.017(11) 0.009(10) 0.021(11)
C23_1 0.019(8) 0.045(10) 0.042(11) 0.016(8) 0.013(7) 0.000(7)
N1_2 0.026(8) 0.041(8) 0.036(8) 0.016(6) 0.000(6) 0.014(6)
C1_2 0.040(11) 0.032(10) 0.041(10) 0.005(8) -0.006(8) 0.014(9)
C2_2 0.034(9) 0.067(11) 0.034(8) 0.018(8) 0.011(7) 0.032(8)
C3_2 0.043(13) 0.042(11) 0.041(11) 0.014(9) 0.010(10) 0.030(11)
C4_2 0.029(9) 0.041(10) 0.021(8) 0.010(7) 0.004(7) 0.019(8)
C5_2 0.032(11) 0.027(9) 0.032(10) 0.005(7) 0.000(8) 0.009(8)
C6_2 0.043(13) 0.031(11) 0.025(10) 0.010(9) 0.000(9) 0.016(10)
C7_2 0.022(8) 0.049(11) 0.049(11) 0.026(9) 0.006(8) 0.015(8)
C8_2 0.053(13) 0.040(11) 0.050(12) 0.026(9) 0.016(10) 0.025(10)
C9_2 0.046(12) 0.044(11) 0.030(9) 0.020(8) 0.013(8) 0.010(9)
C10_2 0.028(9) 0.029(9) 0.038(11) 0.014(8) 0.009(8) 0.013(8)
C11_2 0.032(9) 0.014(6) 0.027(8) 0.007(5) -0.001(7) 0.007(6)
C12_2 0.056(8) 0.077(8) 0.037(8) 0.022(6) 0.019(6) 0.051(7)
C13_2 0.064(8) 0.081(8) 0.042(8) 0.012(6) 0.013(7) 0.048(7)
C14_2 0.052(8) 0.098(8) 0.042(7) 0.028(6) 0.026(6) 0.050(6)
C15_2 0.074(9) 0.098(8) 0.056(8) 0.007(7) 0.020(7) 0.056(7)
C16_2 0.092(9) 0.096(9) 0.066(9) 0.003(7) 0.022(8) 0.039(7)
C17_2 0.083(9) 0.088(9) 0.066(9) -0.005(8) 0.022(8) 0.052(7)
C18_2 0.037(8) 0.043(8) 0.043(9) 0.011(7) -0.010(7) 0.003(7)
C19_2 0.044(9) 0.045(8) 0.040(9) 0.010(7) -0.001(7) 0.005(7)
C20_2 0.053(9) 0.056(8) 0.045(8) 0.010(7) -0.012(7) -0.007(7)
C21_2 0.059(10) 0.052(8) 0.057(9) -0.003(7) -0.006(8) -0.007(7)
C22_2 0.069(10) 0.068(8) 0.075(10) -0.018(8) -0.009(8) -0.001(7)
C23_2 0.065(10) 0.054(8) 0.069(10) -0.010(7) -0.008(8) 0.003(7)
N1_3 0.029(8) 0.031(8) 0.042(9) 0.011(7) 0.000(7) 0.012(7)
C1_3 0.044(12) 0.062(13) 0.054(14) 0.020(11) 0.002(10) 0.038(10)
C2_3 0.016(7) 0.046(11) 0.054(13) 0.015(9) 0.003(8) 0.010(8)
C3_3 0.028(11) 0.033(11) 0.056(12) 0.018(9) 0.012(9) 0.015(9)
C4_3 0.059(11) 0.022(8) 0.041(11) 0.005(7) 0.002(9) 0.028(8)
C5_3 0.033(11) 0.044(12) 0.032(11) 0.004(9) 0.001(9) 0.026(10)
C6_3 0.027(10) 0.031(9) 0.025(9) 0.006(7) 0.004(8) 0.018(8)
C7_3 0.038(11) 0.035(9) 0.027(9) 0.002(7) 0.013(8) 0.017(8)
C8_3 0.035(11) 0.028(10) 0.028(10) 0.005(8) 0.011(9) 0.020(9)
C9_3 0.034(9) 0.021(6) 0.027(8) 0.007(6) 0.004(7) 0.010(6)
C10_3 0.036(11) 0.025(9) 0.035(8) 0.011(7) 0.004(7) 0.015(8)
C11_3 0.032(9) 0.044(10) 0.027(9) 0.014(7) 0.011(7) 0.032(8)
C12_3 0.029(10) 0.027(9) 0.052(11) 0.003(8) 0.014(8) 0.015(8)
C13_3 0.056(11) 0.054(11) 0.047(12) 0.013(9) 0.004(9) 0.043(9)
C14_3 0.019(8) 0.035(10) 0.048(12) 0.019(9) 0.009(8) 0.000(7)
C15_3 0.080(12) 0.024(8) 0.032(10) 0.012(7) 0.008(9) 0.016(8)
C16_3 0.073(9) 0.035(7) 0.053(8) 0.020(6) 0.023(7) 0.030(7)
C17_3 0.074(10) 0.062(9) 0.052(8) 0.026(7) 0.022(7) 0.040(8)
C18_3 0.026(7) 0.045(9) 0.031(7) -0.002(6) 0.004(6) 0.018(6)
C19_3 0.031(7) 0.043(8) 0.047(7) 0.008(6) 0.009(6) 0.022(7)
C20_3 0.083(12) 0.078(12) 0.060(11) 0.015(9) 0.022(10) 0.066(10)
C21_3 0.078(12) 0.082(11) 0.058(10) 0.000(9) 0.013(9) 0.067(10)
C22_3 0.046(8) 0.067(9) 0.050(8) -0.007(7) -0.005(6) 0.038(7)
C23_3 0.037(8) 0.040(8) 0.059(9) -0.012(7) -0.011(7) 0.028(7)
N1_4 0.039(8) 0.041(8) 0.035(8) 0.007(6) 0.003(7) 0.017(6)
C1_4 0.050(14) 0.065(13) 0.032(12) 0.004(10) 0.007(10) 0.019(11)
C2_4 0.022(9) 0.045(12) 0.053(11) 0.005(9) -0.001(8) 0.005(9)
C3_4 0.027(10) 0.031(10) 0.025(9) 0.005(7) -0.004(7) 0.001(8)
C4_4 0.063(12) 0.031(9) 0.015(7) 0.002(7) 0.002(8) 0.023(9)
C5_4 0.028(11) 0.036(11) 0.035(12) 0.014(9) 0.009(9) 0.017(9)
C6_4 0.045(12) 0.046(11) 0.028(9) 0.023(8) 0.009(8) 0.029(9)
C7_4 0.055(13) 0.039(11) 0.038(11) 0.011(9) 0.003(10) 0.024(10)
C8_4 0.042(12) 0.054(12) 0.018(8) 0.012(8) 0.008(8) 0.028(11)
C9_4 0.030(9) 0.038(9) 0.047(10) 0.003(7) 0.001(8) 0.003(7)
C10_4 0.034(10) 0.054(12) 0.032(9) 0.003(8) 0.012(8) 0.022(9)
C11_4 0.041(10) 0.030(8) 0.023(8) 0.005(6) 0.012(7) 0.023(8)
C12_4 0.046(10) 0.032(7) 0.030(7) 0.016(6) 0.008(7) 0.012(7)
C13_4 0.041(9) 0.064(10) 0.039(9) 0.019(8) 0.012(8) 0.016(8)
C14_4 0.038(8) 0.073(10) 0.053(10) 0.020(8) 0.008(7) 0.017(8)
C15_4 0.058(11) 0.067(10) 0.042(9) 0.011(8) -0.011(8) 0.013(8)
C16_4 0.095(12) 0.062(9) 0.057(9) -0.012(7) -0.012(8) 0.055(9)
C17_4 0.055(9) 0.046(8) 0.061(9) 0.008(7) -0.002(7) 0.029(7)
C18_4 0.042(8) 0.040(6) 0.033(8) 0.011(6) 0.001(6) 0.019(6)
C19_4 0.076(9) 0.040(7) 0.048(8) 0.022(6) 0.036(7) 0.025(7)
C20_4 0.110(12) 0.040(6) 0.074(10) 0.018(6) 0.062(9) 0.043(7)
C21_4 0.081(10) 0.073(8) 0.050(8) 0.029(7) 0.041(8) 0.050(8)
C22_4 0.053(9) 0.067(8) 0.050(9) 0.014(6) 0.007(7) 0.028(7)
C23_4 0.023(6) 0.056(7) 0.040(8) 0.013(6) 0.007(5) 0.018(5)
N2_5 0.041(9) 0.042(9) 0.023(8) 0.014(6) 0.009(7) 0.032(7)
N3_5 0.034(9) 0.029(8) 0.041(9) 0.007(7) 0.008(7) 0.016(7)
C24_5 0.039(12) 0.038(11) 0.045(12) 0.000(9) 0.002(9) 0.019(10)
C25_5 0.055(14) 0.034(12) 0.053(15) -0.001(10) 0.002(12) 0.018(11)
C26_5 0.035(10) 0.048(10) 0.028(8) 0.010(7) 0.004(7) 0.022(8)
N2_6 0.037(8) 0.032(7) 0.038(9) 0.017(7) 0.018(7) 0.019(6)
N3_6 0.029(8) 0.030(7) 0.032(8) 0.013(6) 0.003(6) 0.018(6)
C24_6 0.054(12) 0.044(11) 0.036(10) -0.001(8) 0.001(8) 0.028(10)
C25_6 0.050(9) 0.044(8) 0.047(7) 0.006(6) 0.022(6) 0.027(7)
C26_6 0.024(6) 0.039(7) 0.065(8) 0.018(6) 0.002(5) 0.025(6)
N2_7 0.032(8) 0.035(8) 0.037(9) 0.012(6) 0.001(6) 0.021(6)
N3_7 0.030(8) 0.037(8) 0.034(9) 0.002(6) 0.004(6) 0.017(7)
C24_7 0.043(10) 0.053(12) 0.049(11) 0.026(9) 0.029(8) 0.031(9)
C25_7 0.031(7) 0.038(7) 0.062(9) 0.006(6) 0.000(6) 0.024(6)
C26_7 0.061(11) 0.045(9) 0.028(6) 0.009(6) 0.010(6) 0.019(8)
N2_8 0.028(9) 0.027(8) 0.041(10) 0.005(7) -0.005(7) 0.006(6)
N3_8 0.034(9) 0.028(7) 0.019(7) 0.012(6) 0.005(6) 0.015(7)
C24_8 0.031(10) 0.043(11) 0.030(10) 0.010(8) 0.002(8) 0.018(9)
C25_8 0.027(10) 0.026(10) 0.053(13) 0.018(9) 0.012(9) 0.007(8)
C26_8 0.056(12) 0.024(8) 0.054(12) 0.021(8) 0.019(9) 0.021(8)
Cl1 0.096(5) 0.063(4) 0.069(5) 0.008(3) 0.000(4) 0.038(4)
Cl2 0.057(4) 0.058(4) 0.060(4) 0.011(3) 0.009(3) 0.034(3)
C27 0.058(11) 0.074(12) 0.114(14) 0.039(10) 0.026(9) 0.052(10)
Cl3 0.062(4) 0.065(4) 0.057(4) 0.002(3) -0.003(3) 0.039(3)
Cl4 0.116(6) 0.078(4) 0.060(4) 0.024(3) 0.016(4) 0.065(4)
C28 0.064(11) 0.025(7) 0.027(6) -0.012(5) 0.008(6) 0.013(7)

loop_
_atom_type_symbol
_atom_type_description
_atom_type_scat_dispersion_real
_atom_type_scat_dispersion_imag
_atom_type_scat_source
C C 0.0033 0.0016 'International Tables Vol C Tables 4.2.6.8 and 6.1.1.4'
H H 0.0000 0.0000 'International Tables Vol C Tables 4.2.6.8 and 6.1.1.4'
N N 0.0061 0.0033 'International Tables Vol C Tables 4.2.6.8 and 6.1.1.4'
Pd Pd -0.9988 1.0072 'International Tables Vol C Tables 4.2.6.8 and 6.1.1.4'
Cl Cl 0.1484 0.1585 'International Tables Vol C Tables 4.2.6.8 and 6.1.1.4'

loop_
_geom_angle_atom_site_label_1
_geom_angle_atom_site_label_2
_geom_angle_atom_site_label_3
_geom_angle
_geom_angle_site_symmetry_1
_geom_angle_site_symmetry_3
_geom_angle_publ_flag
N1_1 Pd1 C11_1 80.74(16) . . ?
N1_1 Pd1 N2_5 96.6(4) . . ?
C11_1 Pd1 N2_5 177.4(4) . . ?
N1_1 Pd1 N2_6 176.6(3) . . ?
C11_1 Pd1 N2_6 96.1(3) . . ?
N2_5 Pd1 N2_6 86.6(4) . . ?
N1_2 Pd2 C11_2 80.69(16) . . ?
N1_2 Pd2 N3_5 95.1(4) . . ?
C11_2 Pd2 N3_5 175.0(5) . . ?
N1_2 Pd2 N3_6 175.7(3) . . ?
C11_2 Pd2 N3_6 95.1(3) . . ?
N3_5 Pd2 N3_6 89.1(4) . . ?
N1_3 Pd3 C11_3 81.40(16) . . ?
N1_3 Pd3 N2_7 93.3(3) . . ?
C11_3 Pd3 N2_7 174.7(4) . . ?
N1_3 Pd3 N2_8 177.3(5) . . ?
C11_3 Pd3 N2_8 96.2(4) . . ?
N2_7 Pd3 N2_8 89.2(5) . . ?
N1_4 Pd4 C11_4 81.45(17) . . ?
N1_4 Pd4 N3_7 95.9(3) . . ?
C11_4 Pd4 N3_7 176.9(4) . . ?
N1_4 Pd4 N3_8 176.6(4) . . ?
C11_4 Pd4 N3_8 95.2(4) . . ?
N3_7 Pd4 N3_8 87.5(4) . . ?
C1_1 N1_1 C5_1 114.4(5) . . ?
C1_1 N1_1 Pd1 128.6(5) . . ?
C5_1 N1_1 Pd1 117.0(4) . . ?
N1_1 C1_1 C2_1 122.5(6) . . ?
N1_1 C1_1 H1_1 118.8 . . ?
C2_1 C1_1 H1_1 118.8 . . ?
C3_1 C2_1 C1_1 122.9(6) . . ?
C3_1 C2_1 H2_1 118.6 . . ?
C1_1 C2_1 H2_1 118.6 . . ?
C2_1 C3_1 C4_1 116.8(5) . . ?
C2_1 C3_1 C12_1 123.9(4) . . ?
C4_1 C3_1 C12_1 119.2(5) . . ?
C5_1 C4_1 C3_1 120.9(5) . . ?
C5_1 C4_1 H4_1 119.5 . . ?
C3_1 C4_1 H4_1 119.5 . . ?
C4_1 C5_1 N1_1 122.3(5) . . ?
C4_1 C5_1 C6_1 126.2(7) . . ?
N1_1 C5_1 C6_1 111.4(6) . . ?
C11_1 C6_1 C7_1 119.9(5) . . ?
C11_1 C6_1 C5_1 117.5(6) . . ?
C7_1 C6_1 C5_1 122.6(7) . . ?
C6_1 C7_1 C8_1 121.7(6) . . ?
C6_1 C7_1 H7_1 119.1 . . ?
C8_1 C7_1 H7_1 119.1 . . ?
C7_1 C8_1 C9_1 116.2(5) . . ?
C7_1 C8_1 C18_1 123.3(4) . . ?
C9_1 C8_1 C18_1 120.6(4) . . ?
C10_1 C9_1 C8_1 120.2(6) . . ?
C10_1 C9_1 H9_1 119.9 . . ?
C8_1 C9_1 H9_1 119.9 . . ?
C11_1 C10_1 C9_1 120.6(6) . . ?
C11_1 C10_1 H10_1 119.7 . . ?
C9_1 C10_1 H10_1 119.7 . . ?
C6_1 C11_1 C10_1 121.2(6) . . ?
C6_1 C11_1 Pd1 113.3(4) . . ?
C10_1 C11_1 Pd1 125.5(5) . . ?
C13_1 C12_1 C17_1 119.86(8) . . ?
C13_1 C12_1 C3_1 119.8(2) . . ?
C17_1 C12_1 C3_1 120.3(2) . . ?
C12_1 C13_1 C14_1 120.00(9) . . ?
C12_1 C13_1 H13_1 120.0 . . ?
C14_1 C13_1 H13_1 120.0 . . ?
C15_1 C14_1 C13_1 119.97(10) . . ?
C15_1 C14_1 H14_1 120.0 . . ?
C13_1 C14_1 H14_1 120.0 . . ?
C14_1 C15_1 C16_1 119.91(9) . . ?
C14_1 C15_1 H15_1 120.0 . . ?
C16_1 C15_1 H15_1 120.0 . . ?
C17_1 C16_1 C15_1 119.95(9) . . ?
C17_1 C16_1 H16_1 120.0 . . ?
C15_1 C16_1 H16_1 120.0 . . ?
C16_1 C17_1 C12_1 120.05(9) . . ?
C16_1 C17_1 H17_1 120.0 . . ?
C12_1 C17_1 H17_1 120.0 . . ?
C19_1 C18_1 C23_1 119.86(8) . . ?
C19_1 C18_1 C8_1 119.8(2) . . ?
C23_1 C18_1 C8_1 120.27(19) . . ?
C20_1 C19_1 C18_1 120.05(9) . . ?
C20_1 C19_1 H19_1 120.0 . . ?
C18_1 C19_1 H19_1 120.0 . . ?
C19_1 C20_1 C21_1 119.97(9) . . ?
C19_1 C20_1 H20_1 120.0 . . ?
C21_1 C20_1 H20_1 120.0 . . ?
C22_1 C21_1 C20_1 119.95(9) . . ?
C22_1 C21_1 H21_1 120.0 . . ?
C20_1 C21_1 H21_1 120.0 . . ?
C21_1 C22_1 C23_1 120.01(9) . . ?
C21_1 C22_1 H22_1 120.0 . . ?
C23_1 C22_1 H22_1 120.0 . . ?
C22_1 C23_1 C18_1 120.02(9) . . ?
C22_1 C23_1 H23_1 120.0 . . ?
C18_1 C23_1 H23_1 120.0 . . ?
C1_2 N1_2 C5_2 114.4(5) . . ?
C1_2 N1_2 Pd2 128.3(5) . . ?
C5_2 N1_2 Pd2 117.3(4) . . ?
N1_2 C1_2 C2_2 122.4(6) . . ?
N1_2 C1_2 H1_2 118.8 . . ?
C2_2 C1_2 H1_2 118.8 . . ?
C3_2 C2_2 C1_2 122.9(6) . . ?
C3_2 C2_2 H2_2 118.6 . . ?
C1_2 C2_2 H2_2 118.6 . . ?
C2_2 C3_2 C4_2 116.9(5) . . ?
C2_2 C3_2 C12_2 123.8(4) . . ?
C4_2 C3_2 C12_2 119.3(5) . . ?
C5_2 C4_2 C3_2 121.0(5) . . ?
C5_2 C4_2 H4_2 119.5 . . ?
C3_2 C4_2 H4_2 119.5 . . ?
C4_2 C5_2 N1_2 122.3(5) . . ?
C4_2 C5_2 C6_2 126.2(7) . . ?
N1_2 C5_2 C6_2 111.4(6) . . ?
C11_2 C6_2 C7_2 119.9(5) . . ?
C11_2 C6_2 C5_2 117.5(6) . . ?
C7_2 C6_2 C5_2 122.5(7) . . ?
C6_2 C7_2 C8_2 121.8(6) . . ?
C6_2 C7_2 H7_2 119.1 . . ?
C8_2 C7_2 H7_2 119.1 . . ?
C7_2 C8_2 C9_2 116.2(5) . . ?
C7_2 C8_2 C18_2 123.2(4) . . ?
C9_2 C8_2 C18_2 120.5(4) . . ?
C10_2 C9_2 C8_2 120.2(6) . . ?
C10_2 C9_2 H9_2 119.9 . . ?
C8_2 C9_2 H9_2 119.9 . . ?
C11_2 C10_2 C9_2 120.6(6) . . ?
C11_2 C10_2 H10_2 119.7 . . ?
C9_2 C10_2 H10_2 119.7 . . ?
C6_2 C11_2 C10_2 121.3(6) . . ?
C6_2 C11_2 Pd2 113.1(4) . . ?
C10_2 C11_2 Pd2 125.6(5) . . ?
C13_2 C12_2 C17_2 120.0 . . ?
C13_2 C12_2 C3_2 119.8(2) . . ?
C17_2 C12_2 C3_2 120.2(2) . . ?
C14_2 C13_2 C12_2 120.0 . . ?
C14_2 C13_2 H13_2 120.0 . . ?
C12_2 C13_2 H13_2 120.0 . . ?
C15_2 C14_2 C13_2 120.0 . . ?
C15_2 C14_2 H14_2 120.0 . . ?
C13_2 C14_2 H14_2 120.0 . . ?
C16_2 C15_2 C14_2 120.0 . . ?
C16_2 C15_2 H15_2 120.0 . . ?
C14_2 C15_2 H15_2 120.0 . . ?
C15_2 C16_2 C17_2 120.0 . . ?
C15_2 C16_2 H16_2 120.0 . . ?
C17_2 C16_2 H16_2 120.0 . . ?
C16_2 C17_2 C12_2 120.0 . . ?
C16_2 C17_2 H17_2 120.0 . . ?
C12_2 C17_2 H17_2 120.0 . . ?
C19_2 C18_2 C23_2 120.0 . . ?
C19_2 C18_2 C8_2 119.76(19) . . ?
C23_2 C18_2 C8_2 120.23(19) . . ?
C20_2 C19_2 C18_2 120.0 . . ?
C20_2 C19_2 H19_2 120.0 . . ?
C18_2 C19_2 H19_2 120.0 . . ?
C19_2 C20_2 C21_2 120.0 . . ?
C19_2 C20_2 H20_2 120.0 . . ?
C21_2 C20_2 H20_2 120.0 . . ?
C22_2 C21_2 C20_2 120.0 . . ?
C22_2 C21_2 H21_2 120.0 . . ?
C20_2 C21_2 H21_2 120.0 . . ?
C23_2 C22_2 C21_2 120.0 . . ?
C23_2 C22_2 H22_2 120.0 . . ?
C21_2 C22_2 H22_2 120.0 . . ?
C22_2 C23_2 C18_2 120.0 . . ?
C22_2 C23_2 H23_2 120.0 . . ?
C18_2 C23_2 H23_2 120.0 . . ?
C1_3 N1_3 C5_3 114.4(5) . . ?
C1_3 N1_3 Pd3 129.1(5) . . ?
C5_3 N1_3 Pd3 116.5(4) . . ?
N1_3 C1_3 C2_3 122.4(6) . . ?
N1_3 C1_3 H1_3 118.8 . . ?
C2_3 C1_3 H1_3 118.8 . . ?
C3_3 C2_3 C1_3 122.9(6) . . ?
C3_3 C2_3 H2_3 118.6 . . ?
C1_3 C2_3 H2_3 118.6 . . ?
C2_3 C3_3 C4_3 116.8(5) . . ?
C2_3 C3_3 C12_3 123.9(4) . . ?
C4_3 C3_3 C12_3 119.3(5) . . ?
C5_3 C4_3 C3_3 120.9(5) . . ?
C5_3 C4_3 H4_3 119.5 . . ?
C3_3 C4_3 H4_3 119.5 . . ?
C4_3 C5_3 N1_3 122.4(5) . . ?
C4_3 C5_3 C6_3 126.3(7) . . ?
N1_3 C5_3 C6_3 111.4(6) . . ?
C11_3 C6_3 C7_3 119.9(5) . . ?
C11_3 C6_3 C5_3 117.5(6) . . ?
C7_3 C6_3 C5_3 122.5(7) . . ?
C6_3 C7_3 C8_3 121.7(6) . . ?
C6_3 C7_3 H7_3 119.1 . . ?
C8_3 C7_3 H7_3 119.1 . . ?
C7_3 C8_3 C9_3 116.1(5) . . ?
C7_3 C8_3 C18_3 123.2(4) . . ?
C9_3 C8_3 C18_3 120.6(4) . . ?
C10_3 C9_3 C8_3 120.2(6) . . ?
C10_3 C9_3 H9_3 119.9 . . ?
C8_3 C9_3 H9_3 119.9 . . ?
C11_3 C10_3 C9_3 120.6(6) . . ?
C11_3 C10_3 H10_3 119.7 . . ?
C9_3 C10_3 H10_3 119.7 . . ?
C6_3 C11_3 C10_3 121.3(6) . . ?
C6_3 C11_3 Pd3 112.7(4) . . ?
C10_3 C11_3 Pd3 126.0(5) . . ?
C13_3 C12_3 C17_3 119.83(9) . . ?
C13_3 C12_3 C3_3 119.8(2) . . ?
C17_3 C12_3 C3_3 120.2(2) . . ?
C14_3 C13_3 C12_3 120.03(9) . . ?
C14_3 C13_3 H13_3 120.0 . . ?
C12_3 C13_3 H13_3 120.0 . . ?
C15_3 C14_3 C13_3 120.01(9) . . ?
C15_3 C14_3 H14_3 120.0 . . ?
C13_3 C14_3 H14_3 120.0 . . ?
C14_3 C15_3 C16_3 119.94(9) . . ?
C14_3 C15_3 H15_3 120.0 . . ?
C16_3 C15_3 H15_3 120.0 . . ?
C15_3 C16_3 C17_3 119.97(9) . . ?
C15_3 C16_3 H16_3 120.0 . . ?
C17_3 C16_3 H16_3 120.0 . . ?
C16_3 C17_3 C12_3 120.06(9) . . ?
C16_3 C17_3 H17_3 120.0 . . ?
C12_3 C17_3 H17_3 120.0 . . ?
C19_3 C18_3 C23_3 119.82(8) . . ?
C19_3 C18_3 C8_3 119.7(2) . . ?
C23_3 C18_3 C8_3 120.2(2) . . ?
C20_3 C19_3 C18_3 120.04(10) . . ?
C20_3 C19_3 H19_3 120.0 . . ?
C18_3 C19_3 H19_3 120.0 . . ?
C19_3 C20_3 C21_3 119.93(10) . . ?
C19_3 C20_3 H20_3 120.0 . . ?
C21_3 C20_3 H20_3 120.0 . . ?
C22_3 C21_3 C20_3 119.88(10) . . ?
C22_3 C21_3 H21_3 120.1 . . ?
C20_3 C21_3 H21_3 120.1 . . ?
C23_3 C22_3 C21_3 119.95(10) . . ?
C23_3 C22_3 H22_3 120.0 . . ?
C21_3 C22_3 H22_3 120.0 . . ?
C22_3 C23_3 C18_3 119.98(10) . . ?
C22_3 C23_3 H23_3 120.0 . . ?
C18_3 C23_3 H23_3 120.0 . . ?
C1_4 N1_4 C5_4 114.4(5) . . ?
C1_4 N1_4 Pd4 128.6(5) . . ?
C5_4 N1_4 Pd4 116.7(4) . . ?
N1_4 C1_4 C2_4 122.4(6) . . ?
N1_4 C1_4 H1_4 118.8 . . ?
C2_4 C1_4 H1_4 118.8 . . ?
C3_4 C2_4 C1_4 122.9(6) . . ?
C3_4 C2_4 H2_4 118.6 . . ?
C1_4 C2_4 H2_4 118.6 . . ?
C2_4 C3_4 C4_4 116.8(5) . . ?
C2_4 C3_4 C12_4 123.8(4) . . ?
C4_4 C3_4 C12_4 119.3(5) . . ?
C5_4 C4_4 C3_4 121.0(5) . . ?
C5_4 C4_4 H4_4 119.5 . . ?
C3_4 C4_4 H4_4 119.5 . . ?
C4_4 C5_4 N1_4 122.3(5) . . ?
C4_4 C5_4 C6_4 126.3(7) . . ?
N1_4 C5_4 C6_4 111.4(6) . . ?
C11_4 C6_4 C7_4 119.9(5) . . ?
C11_4 C6_4 C5_4 117.5(6) . . ?
C7_4 C6_4 C5_4 122.6(7) . . ?
C6_4 C7_4 C8_4 121.7(6) . . ?
C6_4 C7_4 H7_4 119.1 . . ?
C8_4 C7_4 H7_4 119.1 . . ?
C7_4 C8_4 C9_4 116.2(5) . . ?
C7_4 C8_4 C18_4 123.3(4) . . ?
C9_4 C8_4 C18_4 120.5(4) . . ?
C10_4 C9_4 C8_4 120.2(6) . . ?
C10_4 C9_4 H9_4 119.9 . . ?
C8_4 C9_4 H9_4 119.9 . . ?
C11_4 C10_4 C9_4 120.6(6) . . ?
C11_4 C10_4 H10_4 119.7 . . ?
C9_4 C10_4 H10_4 119.7 . . ?
C6_4 C11_4 C10_4 121.3(6) . . ?
C6_4 C11_4 Pd4 112.9(4) . . ?
C10_4 C11_4 Pd4 125.5(5) . . ?
C13_4 C12_4 C17_4 119.90(8) . . ?
C13_4 C12_4 C3_4 119.8(2) . . ?
C17_4 C12_4 C3_4 120.3(2) . . ?
C14_4 C13_4 C12_4 120.03(9) . . ?
C14_4 C13_4 H13_4 120.0 . . ?
C12_4 C13_4 H13_4 120.0 . . ?
C15_4 C14_4 C13_4 120.00(9) . . ?
C15_4 C14_4 H14_4 120.0 . . ?
C13_4 C14_4 H14_4 120.0 . . ?
C14_4 C15_4 C16_4 119.93(9) . . ?
C14_4 C15_4 H15_4 120.0 . . ?
C16_4 C15_4 H15_4 120.0 . . ?
C17_4 C16_4 C15_4 119.97(9) . . ?
C17_4 C16_4 H16_4 120.0 . . ?
C15_4 C16_4 H16_4 120.0 . . ?
C16_4 C17_4 C12_4 120.07(9) . . ?
C16_4 C17_4 H17_4 120.0 . . ?
C12_4 C17_4 H17_4 120.0 . . ?
C19_4 C18_4 C23_4 119.87(8) . . ?
C19_4 C18_4 C8_4 119.8(2) . . ?
C23_4 C18_4 C8_4 120.2(2) . . ?
C20_4 C19_4 C18_4 120.03(9) . . ?
C20_4 C19_4 H19_4 120.0 . . ?
C18_4 C19_4 H19_4 120.0 . . ?
C21_4 C20_4 C19_4 119.97(9) . . ?
C21_4 C20_4 H20_4 120.0 . . ?
C19_4 C20_4 H20_4 120.0 . . ?
C22_4 C21_4 C20_4 119.96(9) . . ?
C22_4 C21_4 H21_4 120.0 . . ?
C20_4 C21_4 H21_4 120.0 . . ?
C21_4 C22_4 C23_4 120.01(9) . . ?
C21_4 C22_4 H22_4 120.0 . . ?
C23_4 C22_4 H22_4 120.0 . . ?
C22_4 C23_4 C18_4 120.00(9) . . ?
C22_4 C23_4 H23_4 120.0 . . ?
C18_4 C23_4 H23_4 120.0 . . ?
C24_5 N2_5 N3_5 108.4(2) . . ?
C24_5 N2_5 Pd1 133.7(5) . . ?
N3_5 N2_5 Pd1 117.9(5) . . ?
C26_5 N3_5 N2_5 107.6(2) . . ?
C26_5 N3_5 Pd2 130.3(5) . . ?
N2_5 N3_5 Pd2 121.7(5) . . ?
N2_5 C24_5 C25_5 109.3(3) . . ?
N2_5 C24_5 H24_5 125.4 . . ?
C25_5 C24_5 H24_5 125.4 . . ?
C24_5 C25_5 C26_5 104.5(3) . . ?
C24_5 C25_5 H25_5 127.8 . . ?
C26_5 C25_5 H25_5 127.8 . . ?
N3_5 C26_5 C25_5 110.0(3) . . ?
N3_5 C26_5 H26_5 125.0 . . ?
C25_5 C26_5 H26_5 125.0 . . ?
C24_6 N2_6 N3_6 108.3(2) . . ?
C24_6 N2_6 Pd1 129.3(5) . . ?
N3_6 N2_6 Pd1 122.2(5) . . ?
C26_6 N3_6 N2_6 107.6(2) . . ?
C26_6 N3_6 Pd2 135.1(5) . . ?
N2_6 N3_6 Pd2 117.2(5) . . ?
N2_6 C24_6 C25_6 109.2(3) . . ?
N2_6 C24_6 H24_6 125.4 . . ?
C25_6 C24_6 H24_6 125.4 . . ?
C24_6 C25_6 C26_6 104.5(3) . . ?
C24_6 C25_6 H25_6 127.8 . . ?
C26_6 C25_6 H25_6 127.8 . . ?
N3_6 C26_6 C25_6 110.0(3) . . ?
N3_6 C26_6 H26_6 125.0 . . ?
C25_6 C26_6 H26_6 125.0 . . ?
C24_7 N2_7 N3_7 108.4(2) . . ?
C24_7 N2_7 Pd3 136.1(5) . . ?
N3_7 N2_7 Pd3 115.4(5) . . ?
C26_7 N3_7 N2_7 107.6(2) . . ?
C26_7 N3_7 Pd4 127.8(5) . . ?
N2_7 N3_7 Pd4 124.6(5) . . ?
N2_7 C24_7 C25_7 109.3(3) . . ?
N2_7 C24_7 H24_7 125.4 . . ?
C25_7 C24_7 H24_7 125.4 . . ?
C24_7 C25_7 C26_7 104.5(3) . . ?
C24_7 C25_7 H25_7 127.8 . . ?
C26_7 C25_7 H25_7 127.8 . . ?
N3_7 C26_7 C25_7 110.0(3) . . ?
N3_7 C26_7 H26_7 125.0 . . ?
C25_7 C26_7 H26_7 125.0 . . ?
C24_8 N2_8 N3_8 108.3(2) . . ?
C24_8 N2_8 Pd3 132.0(5) . . ?
N3_8 N2_8 Pd3 119.2(5) . . ?
C26_8 N3_8 N2_8 107.6(2) . . ?
C26_8 N3_8 Pd4 132.3(5) . . ?
N2_8 N3_8 Pd4 120.0(5) . . ?
N2_8 C24_8 C25_8 109.2(3) . . ?
N2_8 C24_8 H24_8 125.4 . . ?
C25_8 C24_8 H24_8 125.4 . . ?
C24_8 C25_8 C26_8 104.5(3) . . ?
C24_8 C25_8 H25_8 127.8 . . ?
C26_8 C25_8 H25_8 127.8 . . ?
N3_8 C26_8 C25_8 110.0(3) . . ?
N3_8 C26_8 H26_8 125.0 . . ?
C25_8 C26_8 H26_8 125.0 . . ?
Cl2 C27 Cl1 109.5(10) . . ?
Cl2 C27 H27A 109.8 . . ?
Cl1 C27 H27A 109.8 . . ?
Cl2 C27 H27B 109.8 . . ?
Cl1 C27 H27B 109.8 . . ?
H27A C27 H27B 108.2 . . ?
Cl4 C28 Cl3 115.1(8) . . ?
Cl4 C28 H28A 108.5 . . ?
Cl3 C28 H28A 108.5 . . ?
Cl4 C28 H28B 108.5 . . ?
Cl3 C28 H28B 108.5 . . ?
H28A C28 H28B 107.5 . . ?

loop_
_geom_bond_atom_site_label_1
_geom_bond_atom_site_label_2
_geom_bond_distance
_geom_bond_site_symmetry_2
_geom_bond_publ_flag
Pd1 N1_1 1.984(6) . ?
Pd1 C11_1 2.045(7) . ?
Pd1 N2_5 2.049(7) . ?
Pd1 N2_6 2.049(7) . ?
Pd2 N1_2 1.978(7) . ?
Pd2 C11_2 2.052(7) . ?
Pd2 N3_5 2.061(6) . ?
Pd2 N3_6 2.081(6) . ?
Pd3 N1_3 1.969(6) . ?
Pd3 C11_3 2.033(7) . ?
Pd3 N2_7 2.058(6) . ?
Pd3 N2_8 2.078(6) . ?
Pd4 N1_4 1.967(6) . ?
Pd4 C11_4 2.032(7) . ?
Pd4 N3_7 2.051(6) . ?
Pd4 N3_8 2.067(6) . ?
N1_1 C1_1 1.381(7) . ?
N1_1 C5_1 1.402(8) . ?
C1_1 C2_1 1.389(9) . ?
C1_1 H1_1 0.9500 . ?
C2_1 C3_1 1.326(8) . ?
C2_1 H2_1 0.9500 . ?
C3_1 C4_1 1.398(7) . ?
C3_1 C12_1 1.485(6) . ?
C4_1 C5_1 1.382(8) . ?
C4_1 H4_1 0.9500 . ?
C5_1 C6_1 1.470(3) . ?
C6_1 C11_1 1.357(8) . ?
C6_1 C7_1 1.375(8) . ?
C7_1 C8_1 1.400(7) . ?
C7_1 H7_1 0.9500 . ?
C8_1 C9_1 1.439(8) . ?
C8_1 C18_1 1.490(6) . ?
C9_1 C10_1 1.372(9) . ?
C9_1 H9_1 0.9500 . ?
C10_1 C11_1 1.358(7) . ?
C10_1 H10_1 0.9500 . ?
C12_1 C13_1 1.3900(7) . ?
C12_1 C17_1 1.3901(7) . ?
C13_1 C14_1 1.3901(7) . ?
C13_1 H13_1 0.9500 . ?
C14_1 C15_1 1.3899(7) . ?
C14_1 H14_1 0.9500 . ?
C15_1 C16_1 1.3900(7) . ?
C15_1 H15_1 0.9500 . ?
C16_1 C17_1 1.3899(7) . ?
C16_1 H16_1 0.9500 . ?
C17_1 H17_1 0.9500 . ?
C18_1 C19_1 1.3900(7) . ?
C18_1 C23_1 1.3902(7) . ?
C19_1 C20_1 1.3899(7) . ?
C19_1 H19_1 0.9500 . ?
C20_1 C21_1 1.3899(7) . ?
C20_1 H20_1 0.9500 . ?
C21_1 C22_1 1.3898(7) . ?
C21_1 H21_1 0.9500 . ?
C22_1 C23_1 1.3898(7) . ?
C22_1 H22_1 0.9500 . ?
C23_1 H23_1 0.9500 . ?
N1_2 C1_2 1.381(7) . ?
N1_2 C5_2 1.402(8) . ?
C1_2 C2_2 1.389(9) . ?
C1_2 H1_2 0.9500 . ?
C2_2 C3_2 1.326(8) . ?
C2_2 H2_2 0.9500 . ?
C3_2 C4_2 1.398(7) . ?
C3_2 C12_2 1.485(6) . ?
C4_2 C5_2 1.382(8) . ?
C4_2 H4_2 0.9500 . ?
C5_2 C6_2 1.470(3) . ?
C6_2 C11_2 1.357(8) . ?
C6_2 C7_2 1.375(8) . ?
C7_2 C8_2 1.400(7) . ?
C7_2 H7_2 0.9500 . ?
C8_2 C9_2 1.439(8) . ?
C8_2 C18_2 1.490(6) . ?
C9_2 C10_2 1.372(9) . ?
C9_2 H9_2 0.9500 . ?
C10_2 C11_2 1.358(7) . ?
C10_2 H10_2 0.9500 . ?
C12_2 C13_2 1.3900 . ?
C12_2 C17_2 1.3900 . ?
C13_2 C14_2 1.3900 . ?
C13_2 H13_2 0.9500 . ?
C14_2 C15_2 1.3900 . ?
C14_2 H14_2 0.9500 . ?
C15_2 C16_2 1.3900 . ?
C15_2 H15_2 0.9500 . ?
C16_2 C17_2 1.3900 . ?
C16_2 H16_2 0.9500 . ?
C17_2 H17_2 0.9500 . ?
C18_2 C19_2 1.3900 . ?
C18_2 C23_2 1.3900 . ?
C19_2 C20_2 1.3900 . ?
C19_2 H19_2 0.9500 . ?
C20_2 C21_2 1.3900 . ?
C20_2 H20_2 0.9500 . ?
C21_2 C22_2 1.3900 . ?
C21_2 H21_2 0.9500 . ?
C22_2 C23_2 1.3900 . ?
C22_2 H22_2 0.9500 . ?
C23_2 H23_2 0.9500 . ?
N1_3 C1_3 1.381(7) . ?
N1_3 C5_3 1.402(8) . ?
C1_3 C2_3 1.389(9) . ?
C1_3 H1_3 0.9500 . ?
C2_3 C3_3 1.326(8) . ?
C2_3 H2_3 0.9500 . ?
C3_3 C4_3 1.398(7) . ?
C3_3 C12_3 1.485(6) . ?
C4_3 C5_3 1.382(8) . ?
C4_3 H4_3 0.9500 . ?
C5_3 C6_3 1.470(3) . ?
C6_3 C11_3 1.357(8) . ?
C6_3 C7_3 1.375(8) . ?
C7_3 C8_3 1.400(7) . ?
C7_3 H7_3 0.9500 . ?
C8_3 C9_3 1.439(8) . ?
C8_3 C18_3 1.490(6) . ?
C9_3 C10_3 1.373(9) . ?
C9_3 H9_3 0.9500 . ?
C10_3 C11_3 1.358(7) . ?
C10_3 H10_3 0.9500 . ?
C12_3 C13_3 1.3901(7) . ?
C12_3 C17_3 1.3902(7) . ?
C13_3 C14_3 1.3899(7) . ?
C13_3 H13_3 0.9500 . ?
C14_3 C15_3 1.3898(7) . ?
C14_3 H14_3 0.9500 . ?
C15_3 C16_3 1.3899(7) . ?
C15_3 H15_3 0.9500 . ?
C16_3 C17_3 1.3899(7) . ?
C16_3 H16_3 0.9500 . ?
C17_3 H17_3 0.9500 . ?
C18_3 C19_3 1.3902(7) . ?
C18_3 C23_3 1.3903(7) . ?
C19_3 C20_3 1.3899(7) . ?
C19_3 H19_3 0.9500 . ?
C20_3 C21_3 1.3901(7) . ?
C20_3 H20_3 0.9500 . ?
C21_3 C22_3 1.3900(7) . ?
C21_3 H21_3 0.9500 . ?
C22_3 C23_3 1.3900(7) . ?
C22_3 H22_3 0.9500 . ?
C23_3 H23_3 0.9500 . ?
N1_4 C1_4 1.381(7) . ?
N1_4 C5_4 1.402(8) . ?
C1_4 C2_4 1.389(9) . ?
C1_4 H1_4 0.9500 . ?
C2_4 C3_4 1.326(8) . ?
C2_4 H2_4 0.9500 . ?
C3_4 C4_4 1.398(7) . ?
C3_4 C12_4 1.485(6) . ?
C4_4 C5_4 1.382(8) . ?
C4_4 H4_4 0.9500 . ?
C5_4 C6_4 1.470(3) . ?
C6_4 C11_4 1.357(8) . ?
C6_4 C7_4 1.375(8) . ?
C7_4 C8_4 1.400(7) . ?
C7_4 H7_4 0.9500 . ?
C8_4 C9_4 1.439(8) . ?
C8_4 C18_4 1.490(6) . ?
C9_4 C10_4 1.372(9) . ?
C9_4 H9_4 0.9500 . ?
C10_4 C11_4 1.358(7) . ?
C10_4 H10_4 0.9500 . ?
C12_4 C13_4 1.3900(7) . ?
C12_4 C17_4 1.3900(7) . ?
C13_4 C14_4 1.3899(7) . ?
C13_4 H13_4 0.9500 . ?
C14_4 C15_4 1.3899(7) . ?
C14_4 H14_4 0.9500 . ?
C15_4 C16_4 1.3899(7) . ?
C15_4 H15_4 0.9500 . ?
C16_4 C17_4 1.3899(7) . ?
C16_4 H16_4 0.9500 . ?
C17_4 H17_4 0.9500 . ?
C18_4 C19_4 1.3900(7) . ?
C18_4 C23_4 1.3903(7) . ?
C19_4 C20_4 1.3899(7) . ?
C19_4 H19_4 0.9500 . ?
C20_4 C21_4 1.3899(7) . ?
C20_4 H20_4 0.9500 . ?
C21_4 C22_4 1.3898(7) . ?
C21_4 H21_4 0.9500 . ?
C22_4 C23_4 1.3898(7) . ?
C22_4 H22_4 0.9500 . ?
C23_4 H23_4 0.9500 . ?
N2_5 C24_5 1.341(3) . ?
N2_5 N3_5 1.346(3) . ?
N3_5 C26_5 1.334(4) . ?
C24_5 C25_5 1.372(4) . ?
C24_5 H24_5 0.9500 . ?
C25_5 C26_5 1.375(4) . ?
C25_5 H25_5 0.9500 . ?
C26_5 H26_5 0.9500 . ?
N2_6 C24_6 1.341(3) . ?
N2_6 N3_6 1.346(3) . ?
N3_6 C26_6 1.334(4) . ?
C24_6 C25_6 1.372(4) . ?
C24_6 H24_6 0.9500 . ?
C25_6 C26_6 1.376(4) . ?
C25_6 H25_6 0.9500 . ?
C26_6 H26_6 0.9500 . ?
N2_7 C24_7 1.341(3) . ?
N2_7 N3_7 1.346(3) . ?
N3_7 C26_7 1.334(4) . ?
C24_7 C25_7 1.372(4) . ?
C24_7 H24_7 0.9500 . ?
C25_7 C26_7 1.375(4) . ?
C25_7 H25_7 0.9500 . ?
C26_7 H26_7 0.9500 . ?
N2_8 C24_8 1.341(4) . ?
N2_8 N3_8 1.346(3) . ?
N3_8 C26_8 1.334(4) . ?
C24_8 C25_8 1.372(4) . ?
C24_8 H24_8 0.9500 . ?
C25_8 C26_8 1.375(4) . ?
C25_8 H25_8 0.9500 . ?
C26_8 H26_8 0.9500 . ?
Cl1 C27 1.84(2) . ?
Cl2 C27 1.729(19) . ?
C27 H27A 0.9900 . ?
C27 H27B 0.9900 . ?
Cl3 C28 1.779(13) . ?
Cl4 C28 1.634(17) . ?
C28 H28A 0.9900 . ?
C28 H28B 0.9900 . ?
